data_2240126
loop_
_publ_author_name
'Paul, Amit Kumal'
'Mukherjee, Soma'
'Stoeckli-Evans, Helen'

_publ_section_title
;
 Crystal structure of 2,2-diphenylhydrazinium chloride
;
_journal_coeditor_code LH5735
_journal_issue 11
_journal_name_full 'Acta Crystallographica Section E'
_journal_page_first 382
_journal_page_last 384
_journal_paper_doi 10.1107/S1600536814022879
_journal_volume 70
_journal_year 2014
_chemical_formula_iupac 'C12 H13 N2 + , Cl -'
_chemical_formula_moiety 'C12 H13 N2 + , Cl -'
_chemical_formula_sum 'C12 H13 Cl N2'
_chemical_formula_weight 220.69
_chemical_name_systematic
;
2,2-Diphenylhydrazinium chloride
;
_space_group_crystal_system monoclinic
_space_group_IT_number 15
_space_group_name_Hall '-C 2yc'
_space_group_name_H-M_alt 'C 1 2/c 1'
_symmetry_space_group_name_Hall '-C 2yc'
_symmetry_space_group_name_H-M 'C 1 2/c 1'
_atom_sites_solution_hydrogens mixed
_atom_sites_solution_primary direct
_atom_sites_solution_secondary difmap
_audit_creation_method SHELXL-2013
_cell_angle_alpha 90
_cell_angle_beta 98.291(10)
_cell_angle_gamma 90
_cell_formula_units_Z 8
_cell_length_a 21.341(3)
_cell_length_b 5.3728(4)
_cell_length_c 19.940(3)
_cell_measurement_reflns_used 5046
_cell_measurement_temperature 173(2)
_cell_measurement_theta_max 26.03
_cell_measurement_theta_min 1.93
_cell_volume 2262.4(5)
_computing_cell_refinement
;
X-Area (Stoe & Cie, 2009)
;
_computing_data_collection
;
X-Area (Stoe & Cie, 2009)
;
_computing_data_reduction
;
X-RED32 (Stoe & Cie, 2009)
;
_computing_molecular_graphics
;
PLATON  (Spek, 2009) and Mercury (Macrae <i>et al.</i>,  2008)
;
_computing_publication_material
;
SHELXL2013 (Sheldrick, 2008), PLATON (Spek, 2009) and
publCIF (Westrip, 2010)
;
_computing_structure_refinement
;
SHELXL2013 (Sheldrick, 2008)
;
_computing_structure_solution
;
SHELXS2013 (Sheldrick, 2008)
;
_diffrn_ambient_temperature 173(2)
_diffrn_measured_fraction_theta_full 1.000
_diffrn_measured_fraction_theta_max 0.995
_diffrn_measurement_device '2-circle goniometer'
_diffrn_measurement_device_type 'STOE IPDS 2'
_diffrn_measurement_method '\f + \w scans'
_diffrn_radiation_monochromator 'plane graphite'
_diffrn_radiation_source 'fine-focus sealed tube'
_diffrn_radiation_type MoK\a
_diffrn_radiation_wavelength 0.71073
_diffrn_reflns_av_R_equivalents 0.1201
_diffrn_reflns_limit_h_max 25
_diffrn_reflns_limit_h_min -24
_diffrn_reflns_limit_k_max 5
_diffrn_reflns_limit_k_min -6
_diffrn_reflns_limit_l_max 24
_diffrn_reflns_limit_l_min -24
_diffrn_reflns_number 7392
_diffrn_reflns_theta_full 25.242
_diffrn_reflns_theta_max 25.639
_diffrn_reflns_theta_min 1.929
_exptl_absorpt_coefficient_mu 0.305
_exptl_absorpt_correction_T_max 1.0000
_exptl_absorpt_correction_T_min 0.5781
_exptl_absorpt_correction_type multi-scan
_exptl_absorpt_process_details
;
(<i>MULscanABS</i> in PLATON; Spek, 2009)
;
_exptl_crystal_colour brown
_exptl_crystal_density_diffrn 1.296
_exptl_crystal_description block
_exptl_crystal_F_000 928
_exptl_crystal_size_max 0.45
_exptl_crystal_size_mid 0.35
_exptl_crystal_size_min 0.25
_refine_diff_density_max 0.302
_refine_diff_density_min -0.473
_refine_ls_extinction_method none
_refine_ls_goodness_of_fit_ref 0.930
_refine_ls_hydrogen_treatment mixed
_refine_ls_matrix_type full
_refine_ls_number_parameters 148
_refine_ls_number_reflns 2140
_refine_ls_number_restraints 0
_refine_ls_restrained_S_all 0.930
_refine_ls_R_factor_all 0.0738
_refine_ls_R_factor_gt 0.0565
_refine_ls_shift/su_max 0.000
_refine_ls_shift/su_mean 0.000
_refine_ls_structure_factor_coef Fsqd
_refine_ls_weighting_details 'w=1/[\s^2^(Fo^2^)+(0.0794P)^2^] where P=(Fo^2^+2Fc^2^)/3'
_refine_ls_weighting_scheme calc
_refine_ls_wR_factor_gt 0.1365
_refine_ls_wR_factor_ref 0.1413
_reflns_number_gt 1517
_reflns_number_total 2140
_reflns_threshold_expression I>2\s(I)
_cod_data_source_file lh5735sup1.cif
_cod_data_source_block I
_cod_database_code 2240126
_cod_database_fobs_code 2240126
_shelx_space_group_comment
;
The symmetry employed for this shelxl refinement is uniquely defined
by the following loop, which should always be used as a source of
symmetry information in preference to the above space-group names.
They are only intended as comments.
;
_shelxl_version_number 2.013

loop_
_space_group_symop_operation_xyz
'x, y, z'
'-x, y, -z+1/2'
'x+1/2, y+1/2, z'
'-x+1/2, y+1/2, -z+1/2'
'-x, -y, -z'
'x, -y, z-1/2'
'-x+1/2, -y+1/2, -z'
'x+1/2, -y+1/2, z-1/2'

loop_
_atom_site_type_symbol
_atom_site_label
_atom_site_fract_x
_atom_site_fract_y
_atom_site_fract_z
_atom_site_U_iso_or_equiv
_atom_site_adp_type
_atom_site_calc_flag
_atom_site_occupancy
N N1 0.14173(10) 0.9765(4) 0.38714(11) 0.0284(5) Uani d 1
N N2 0.17735(12) 0.9687(5) 0.45449(12) 0.0296(5) Uani d 1
H H1N 0.1692(14) 0.834(6) 0.4807(14) 0.032(8) Uiso d 1
H H2N 0.1695(15) 1.113(6) 0.4803(14) 0.034(8) Uiso d 1
H H3N 0.217(2) 0.982(7) 0.4537(17) 0.046(10) Uiso d 1
C C1 0.15920(13) 0.7846(5) 0.34332(13) 0.0282(6) Uani d 1
C C2 0.20210(14) 0.5967(5) 0.36467(14) 0.0312(6) Uani d 1
H H2 0.2207 0.5880 0.4108 0.037 Uiso calc 1
C C3 0.21793(14) 0.4209(5) 0.31865(14) 0.0345(7) Uani d 1
H H3 0.2470 0.2917 0.3336 0.041 Uiso calc 1
C C4 0.19146(15) 0.4339(6) 0.25115(15) 0.0376(7) Uani d 1
H H4 0.2025 0.3151 0.2196 0.045 Uiso calc 1
C C5 0.14855(14) 0.6226(6) 0.23008(14) 0.0357(7) Uani d 1
H H5 0.1301 0.6317 0.1838 0.043 Uiso calc 1
C C6 0.13236(14) 0.7966(5) 0.27525(14) 0.0336(6) Uani d 1
H H6 0.1030 0.9246 0.2601 0.040 Uiso calc 1
C C7 0.07462(14) 1.0052(5) 0.38918(15) 0.0334(7) Uani d 1
C C8 0.04095(15) 0.8348(7) 0.42154(16) 0.0438(8) Uani d 1
H H8 0.0617 0.6955 0.4442 0.053 Uiso calc 1
C C9 -0.02370(18) 0.8694(9) 0.42060(19) 0.0622(11) Uani d 1
H H9 -0.0474 0.7536 0.4427 0.075 Uiso calc 1
C C10 -0.05343(18) 1.0729(10) 0.3874(2) 0.0708(14) Uani d 1
H H10 -0.0976 1.0975 0.3870 0.085 Uiso calc 1
C C11 -0.0194(2) 1.2384(9) 0.3551(3) 0.0798(15) Uani d 1
H H11 -0.0405 1.3756 0.3317 0.096 Uiso calc 1
C C12 0.04547(17) 1.2096(7) 0.3560(2) 0.0561(10) Uani d 1
H H12 0.0691 1.3272 0.3344 0.067 Uiso calc 1
Cl Cl1 0.17516(3) 0.53583(13) 0.04013(3) 0.0316(2) Uani d 1

loop_
_atom_site_aniso_label
_atom_site_aniso_U_11
_atom_site_aniso_U_22
_atom_site_aniso_U_33
_atom_site_aniso_U_12
_atom_site_aniso_U_13
_atom_site_aniso_U_23
N1 0.0175(11) 0.0303(12) 0.0360(12) 0.0013(9) -0.0004(9) -0.0032(9)
N2 0.0203(13) 0.0317(13) 0.0361(13) -0.0011(11) 0.0012(10) -0.0047(11)
C1 0.0192(14) 0.0282(14) 0.0376(14) -0.0040(11) 0.0052(11) -0.0018(11)
C2 0.0271(15) 0.0305(15) 0.0363(14) -0.0017(12) 0.0055(12) 0.0028(11)
C3 0.0308(17) 0.0290(15) 0.0460(16) 0.0025(12) 0.0128(13) 0.0030(12)
C4 0.0348(18) 0.0366(16) 0.0441(16) -0.0056(14) 0.0148(13) -0.0082(13)
C5 0.0291(16) 0.0414(16) 0.0363(15) -0.0084(13) 0.0039(12) -0.0036(12)
C6 0.0255(15) 0.0348(15) 0.0401(15) -0.0010(12) 0.0036(12) 0.0034(12)
C7 0.0203(14) 0.0348(16) 0.0433(15) 0.0017(12) -0.0013(11) -0.0123(12)
C8 0.0226(16) 0.057(2) 0.0510(18) -0.0017(15) 0.0043(13) -0.0060(15)
C9 0.031(2) 0.096(3) 0.062(2) -0.008(2) 0.0132(17) -0.025(2)
C10 0.0222(19) 0.102(4) 0.084(3) 0.008(2) -0.0050(18) -0.050(3)
C11 0.041(2) 0.067(3) 0.120(4) 0.024(2) -0.026(2) -0.027(3)
C12 0.036(2) 0.045(2) 0.082(3) 0.0090(16) -0.0091(17) -0.0038(18)
Cl1 0.0232(4) 0.0334(4) 0.0381(4) 0.0010(3) 0.0044(3) 0.0008(3)

loop_
_atom_type_symbol
_atom_type_description
_atom_type_scat_dispersion_real
_atom_type_scat_dispersion_imag
_atom_type_scat_source
C C 0.0033 0.0016 'International Tables Vol C Tables 4.2.6.8 and 6.1.1.4'
H H 0.0000 0.0000 'International Tables Vol C Tables 4.2.6.8 and 6.1.1.4'
Cl Cl 0.1484 0.1585 'International Tables Vol C Tables 4.2.6.8 and 6.1.1.4'
N N 0.0061 0.0033 'International Tables Vol C Tables 4.2.6.8 and 6.1.1.4'

loop_
_geom_angle_atom_site_label_1
_geom_angle_atom_site_label_2
_geom_angle_atom_site_label_3
_geom_angle
_geom_angle_publ_flag
C1 N1 N2 113.4(2) y
C1 N1 C7 116.0(2) y
N2 N1 C7 111.5(2) y
N1 N2 H1N 115.5(19) ?
N1 N2 H2N 111.5(18) ?
H1N N2 H2N 106(3) ?
N1 N2 H3N 112(2) ?
H1N N2 H3N 110(3) ?
H2N N2 H3N 101(3) ?
C2 C1 C6 119.5(3) ?
C2 C1 N1 123.6(2) ?
C6 C1 N1 116.9(2) ?
C1 C2 C3 120.2(3) ?
C1 C2 H2 119.9 ?
C3 C2 H2 119.9 ?
C4 C3 C2 120.2(3) ?
C4 C3 H3 119.9 ?
C2 C3 H3 119.9 ?
C3 C4 C5 119.3(3) ?
C3 C4 H4 120.4 ?
C5 C4 H4 120.4 ?
C6 C5 C4 120.9(3) ?
C6 C5 H5 119.5 ?
C4 C5 H5 119.5 ?
C5 C6 C1 119.9(3) ?
C5 C6 H6 120.1 ?
C1 C6 H6 120.1 ?
C8 C7 C12 121.5(3) ?
C8 C7 N1 121.8(3) ?
C12 C7 N1 116.8(3) ?
C7 C8 C9 119.2(4) ?
C7 C8 H8 120.4 ?
C9 C8 H8 120.4 ?
C10 C9 C8 119.9(4) ?
C10 C9 H9 120.1 ?
C8 C9 H9 120.1 ?
C11 C10 C9 120.1(4) ?
C11 C10 H10 119.9 ?
C9 C10 H10 119.9 ?
C10 C11 C12 121.2(4) ?
C10 C11 H11 119.4 ?
C12 C11 H11 119.4 ?
C7 C12 C11 118.2(4) ?
C7 C12 H12 120.9 ?
C11 C12 H12 120.9 ?

loop_
_geom_bond_atom_site_label_1
_geom_bond_atom_site_label_2
_geom_bond_distance
_geom_bond_publ_flag
N1 N2 1.445(3) y
N1 C1 1.435(3) y
N1 C7 1.447(4) y
N2 H1N 0.92(3) ?
N2 H2N 0.96(3) ?
N2 H3N 0.86(4) ?
C1 C2 1.388(4) ?
C1 C6 1.397(4) ?
C2 C3 1.392(4) ?
C2 H2 0.9500 ?
C3 C4 1.384(4) ?
C3 H3 0.9500 ?
C4 C5 1.390(4) ?
C4 H4 0.9500 ?
C5 C6 1.376(4) ?
C5 H5 0.9500 ?
C6 H6 0.9500 ?
C7 C8 1.380(5) ?
C7 C12 1.383(4) ?
C8 C9 1.390(5) ?
C8 H8 0.9500 ?
C9 C10 1.384(7) ?
C9 H9 0.9500 ?
C10 C11 1.365(7) ?
C10 H10 0.9500 ?
C11 C12 1.392(6) ?
C11 H11 0.9500 ?
C12 H12 0.9500 ?

loop_
_geom_hbond_atom_site_label_D
_geom_hbond_atom_site_label_H
_geom_hbond_atom_site_label_A
_geom_hbond_site_symmetry_A
_geom_hbond_distance_DH
_geom_hbond_distance_HA
_geom_hbond_distance_DA
_geom_hbond_angle_DHA
N2 H1N Cl1 6_566 0.92(3) 2.31(3) 3.208(3) 165(3)
N2 H2N Cl1 6_576 0.96(3) 2.23(3) 3.167(3) 167(3)
N2 H3N Cl1 4_555 0.86(4) 2.30(4) 3.154(3) 175(3)
C2 H2 Cl1 6_566 0.95 2.96 3.696(3) 135

loop_
_geom_torsion_atom_site_label_1
_geom_torsion_atom_site_label_2
_geom_torsion_atom_site_label_3
_geom_torsion_atom_site_label_4
_geom_torsion
N2 N1 C1 C2 5.2(4)
C7 N1 C1 C2 -125.8(3)
N2 N1 C1 C6 -172.7(2)
C7 N1 C1 C6 56.3(3)
C6 C1 C2 C3 -0.4(4)
N1 C1 C2 C3 -178.2(2)
C1 C2 C3 C4 0.7(4)
C2 C3 C4 C5 -0.6(4)
C3 C4 C5 C6 0.3(4)
C4 C5 C6 C1 0.0(4)
C2 C1 C6 C5 0.1(4)
N1 C1 C6 C5 178.1(2)
C1 N1 C7 C8 72.9(3)
N2 N1 C7 C8 -59.0(3)
C1 N1 C7 C12 -105.9(3)
N2 N1 C7 C12 122.2(3)
C12 C7 C8 C9 0.1(5)
N1 C7 C8 C9 -178.7(3)
C7 C8 C9 C10 0.1(5)
C8 C9 C10 C11 0.5(6)
C9 C10 C11 C12 -1.3(6)
C8 C7 C12 C11 -0.8(5)
N1 C7 C12 C11 178.0(3)
C10 C11 C12 C7 1.4(6)
